data_7704883
loop_
_publ_author_name
'Puttock, Emma V.'
'Sil, Amit'
'Yufit, Dmitry S.'
'Williams, J. A. Gareth'

_publ_section_title
;
 Mono and dinuclear iridium(iii) complexes featuring bis-tridentate
 coordination and Schiff-base bridging ligands: the beneficial effect of a
 second metal ion on luminescence.
;
_journal_issue 30
_journal_name_full 'Dalton transactions (Cambridge, England : 2003)'
_journal_page_first 10463
_journal_page_last 10476
_journal_paper_doi 10.1039/d0dt01964j
_journal_volume 49
_journal_year 2020
_chemical_formula_moiety 'C36 H52 N6 O2'
_chemical_formula_sum 'C36 H52 N6 O2'
_chemical_formula_weight 600.83
_space_group_crystal_system triclinic
_space_group_IT_number 2
_space_group_name_Hall '-P 1'
_space_group_name_H-M_alt 'P -1'
_atom_sites_solution_hydrogens mixed
_atom_sites_solution_primary iterative
_atom_sites_solution_secondary difmap
_audit_creation_date 2016-08-18
_audit_creation_method
;
Olex2 1.2-beta
(compiled 2016.07.26 svn.r3321 for OlexSys, GUI svn.r5206)
;
_audit_update_record
;
2020-06-01 deposited with the CCDC.	2020-07-10 downloaded from the CCDC.
;
_cell_angle_alpha 72.172(3)
_cell_angle_beta 77.714(3)
_cell_angle_gamma 88.934(3)
_cell_formula_units_Z 2
_cell_length_a 12.1186(12)
_cell_length_b 12.2241(10)
_cell_length_c 12.9851(11)
_cell_measurement_reflns_used 2715
_cell_measurement_temperature 120.0
_cell_measurement_theta_max 30.75
_cell_measurement_theta_min 2.39
_cell_volume 1787.0(3)
_computing_cell_refinement 'APEX2 v.2013.4_1 (Bruker, 2013)'
_computing_data_collection 'APEX2 v.2013.4_1 (Bruker, 2013)'
_computing_data_reduction 'SAINT v8.34A (Bruker, 2013)'
_computing_molecular_graphics 'Olex2 (Dolomanov et al., 2009)'
_computing_publication_material 'Olex2 (Dolomanov et al., 2009)'
_computing_structure_refinement 'ShelXL (Sheldrick, 2015)'
_computing_structure_solution 'olex2.solve (Bourhis et al., 2015)'
_diffrn_ambient_temperature 120.0
_diffrn_detector 'Bruker PHOTON 100 CMOS'
_diffrn_detector_area_resol_mean 10.4
_diffrn_detector_type 'CMOS sensor'
_diffrn_measured_fraction_theta_full 0.997
_diffrn_measured_fraction_theta_max 0.997
_diffrn_measurement_device '3-circle diffractometer'
_diffrn_measurement_device_type 'Bruker D8 Venture'
_diffrn_measurement_method '\f and \w scans'
_diffrn_radiation_monochromator 'focusing mirrors'
_diffrn_radiation_probe x-ray
_diffrn_radiation_type MoK\a
_diffrn_radiation_wavelength 0.71073
_diffrn_reflns_av_R_equivalents 0.0442
_diffrn_reflns_av_unetI/netI 0.0629
_diffrn_reflns_Laue_measured_fraction_full 0.997
_diffrn_reflns_Laue_measured_fraction_max 0.997
_diffrn_reflns_limit_h_max 16
_diffrn_reflns_limit_h_min -16
_diffrn_reflns_limit_k_max 16
_diffrn_reflns_limit_k_min -16
_diffrn_reflns_limit_l_max 17
_diffrn_reflns_limit_l_min -17
_diffrn_reflns_number 28016
_diffrn_reflns_point_group_measured_fraction_full 0.997
_diffrn_reflns_point_group_measured_fraction_max 0.997
_diffrn_reflns_theta_full 25.242
_diffrn_reflns_theta_max 29.000
_diffrn_reflns_theta_min 2.395
_diffrn_source 'microfocus sealed X-ray tube'
_diffrn_source_type 'Incoatec I\mS microsource'
_diffrn_standards_number 0
_exptl_absorpt_coefficient_mu 0.070
_exptl_absorpt_correction_T_max 1.0000
_exptl_absorpt_correction_T_min 0.9063
_exptl_absorpt_correction_type multi-scan
_exptl_absorpt_process_details
;
SADABS-2014/5 (Bruker,2014/5) was used for absorption correction.
wR2(int) was 0.1384 before and 0.0494 after correction.
The Ratio of minimum to maximum transmission is 0.9063.
The \l/2 correction factor is Not present.
;
_exptl_crystal_colour 'clear colourless'
_exptl_crystal_colour_lustre clear
_exptl_crystal_colour_primary colourless
_exptl_crystal_density_diffrn 1.117
_exptl_crystal_description prism
_exptl_crystal_F_000 652
_exptl_crystal_size_max 0.32
_exptl_crystal_size_mid 0.11
_exptl_crystal_size_min 0.05
_refine_diff_density_max 0.350
_refine_diff_density_min -0.323
_refine_diff_density_rms 0.050
_refine_ls_extinction_method none
_refine_ls_goodness_of_fit_ref 1.021
_refine_ls_hydrogen_treatment mixed
_refine_ls_matrix_type full
_refine_ls_number_parameters 417
_refine_ls_number_reflns 9488
_refine_ls_number_restraints 2
_refine_ls_restrained_S_all 1.021
_refine_ls_R_factor_all 0.0964
_refine_ls_R_factor_gt 0.0556
_refine_ls_shift/su_max 0.000
_refine_ls_shift/su_mean 0.000
_refine_ls_structure_factor_coef Fsqd
_refine_ls_weighting_details 'w=1/[\s^2^(Fo^2^)+(0.0600P)^2^+0.4700P] where P=(Fo^2^+2Fc^2^)/3'
_refine_ls_weighting_scheme calc
_refine_ls_wR_factor_gt 0.1208
_refine_ls_wR_factor_ref 0.1369
_reflns_Friedel_coverage 0.000
_reflns_number_gt 6374
_reflns_number_total 9488
_reflns_threshold_expression 'I > 2\s(I)'
_cod_data_source_file d0dt01964j2.cif
_cod_data_source_block H2L7_16srv303
_cod_depositor_comments
;Adding full bibliography for 7704880--7704885.cif.

 Adding full bibliography for 7704880--7704885.cif.
;
_cod_database_code 7704883
_shelx_space_group_comment
;
The symmetry employed for this shelxl refinement is uniquely defined
by the following loop, which should always be used as a source of
symmetry information in preference to the above space-group names.
They are only intended as comments.
;
_shelx_estimated_absorpt_t_max 0.996
_shelx_estimated_absorpt_t_min 0.978
_computing.bruker_data_scaling 'SADABS V2012/1 (Bruker AXS Inc.)'

_olex2_refinement_description
;
1. Fixed Uiso
 At 1.2 times of:
  All C(H) groups
 At 1.5 times of:
  All C(H,H,H) groups, All O(H) groups
2. Restrained distances
 O2-H2 = O1-H1
 0.95 with sigma of 0.005
3.a Aromatic/amide H refined with riding coordinates:
 C1(H1A), C5(H5), C7(H7), C18(H18), C20(H20), C22(H22), C26(H26), C28(H28)
3.b Idealised Me refined as rotating group:
 C9(H9A,H9B,H9C), C10(H10A,H10B,H10C), C11(H11A,H11B,H11C), C13(H13A,H13B,
 H13C), C14(H14A,H14B,H14C), C15(H15A,H15B,H15C), C16(H16A,H16B,H16C), C21(H21A,
 H21B,H21C), C30(H30A,H30B,H30C), C31(H31A,H31B,H31C), C32(H32A,H32B,H32C),
 C34(H34A,H34B,H34C), C35(H35A,H35B,H35C), C36(H36A,H36B,H36C)
;
_shelx_shelxl_version_number 2014/7

loop_
_space_group_symop_operation_xyz
'x, y, z'
'-x, -y, -z'

loop_
_atom_site_label
_atom_site_type_symbol
_atom_site_fract_x
_atom_site_fract_y
_atom_site_fract_z
_atom_site_U_iso_or_equiv
_atom_site_adp_type
_atom_site_occupancy
_atom_site_site_symmetry_order
_atom_site_calc_flag
_atom_site_refinement_flags_posn
_atom_site_refinement_flags_adp
_atom_site_refinement_flags_occupancy
_atom_site_disorder_assembly
_atom_site_disorder_group
O1 O 0.62599(9) 0.12922(9) 0.75468(9) 0.0219(2) Uani 1 1 d D . . . .
H1 H 0.6089(15) 0.0512(6) 0.7966(13) 0.033 Uiso 1 1 d DR . . . .
O2 O 0.32316(9) 0.04765(9) 0.69711(9) 0.0231(2) Uani 1 1 d D . . . .
H2 H 0.3698(13) -0.0132(11) 0.6886(15) 0.035 Uiso 1 1 d DR . . . .
N1 N 0.60648(10) -0.06622(10) 0.91915(10) 0.0167(3) Uani 1 1 d . . . . .
N2 N 0.58380(11) -0.18307(10) 0.96522(10) 0.0184(3) Uani 1 1 d . . . . .
N3 N 0.57050(10) -0.35606(10) 0.93052(10) 0.0192(3) Uani 1 1 d . . . . .
N4 N 0.53301(10) -0.36699(10) 0.76012(10) 0.0190(3) Uani 1 1 d . . . . .
N5 N 0.48169(10) -0.20877(10) 0.63083(10) 0.0181(3) Uani 1 1 d . . . . .
N6 N 0.42012(10) -0.11219(10) 0.61953(10) 0.0165(3) Uani 1 1 d . . . . .
C1 C 0.64696(12) -0.01015(13) 0.97360(12) 0.0185(3) Uani 1 1 d . . . . .
H1A H 0.6546 -0.0496 1.0469 0.022 Uiso 1 1 calc R . . . .
C2 C 0.68128(12) 0.11184(12) 0.92611(12) 0.0167(3) Uani 1 1 d . . . . .
C3 C 0.67365(12) 0.17809(12) 0.81817(12) 0.0172(3) Uani 1 1 d . . . . .
C4 C 0.71439(12) 0.29428(12) 0.77434(12) 0.0173(3) Uani 1 1 d . . . . .
C5 C 0.76017(12) 0.33907(13) 0.84354(12) 0.0181(3) Uani 1 1 d . . . . .
H5 H 0.7882 0.4170 0.8154 0.022 Uiso 1 1 calc R . . . .
C6 C 0.76772(12) 0.27656(13) 0.95252(12) 0.0175(3) Uani 1 1 d . . . . .
C7 C 0.72795(12) 0.16276(13) 0.99132(12) 0.0184(3) Uani 1 1 d . . . . .
H7 H 0.7324 0.1179 1.0642 0.022 Uiso 1 1 calc R . . . .
C8 C 0.70794(13) 0.36802(13) 0.65598(12) 0.0185(3) Uani 1 1 d . . . . .
C9 C 0.77126(13) 0.31227(14) 0.56979(13) 0.0244(3) Uani 1 1 d . . . . .
H9A H 0.8510 0.3067 0.5740 0.037 Uiso 1 1 calc GR . . . .
H9B H 0.7654 0.3597 0.4953 0.037 Uiso 1 1 calc GR . . . .
H9C H 0.7375 0.2351 0.5854 0.037 Uiso 1 1 calc GR . . . .
C10 C 0.58274(13) 0.38242(13) 0.64758(13) 0.0213(3) Uani 1 1 d . . . . .
H10A H 0.5451 0.3065 0.6657 0.032 Uiso 1 1 calc GR . . . .
H10B H 0.5790 0.4281 0.5720 0.032 Uiso 1 1 calc GR . . . .
H10C H 0.5448 0.4217 0.6998 0.032 Uiso 1 1 calc GR . . . .
C11 C 0.76280(14) 0.48913(13) 0.62514(13) 0.0248(4) Uani 1 1 d . . . . .
H11A H 0.7232 0.5287 0.6764 0.037 Uiso 1 1 calc GR . . . .
H11B H 0.7578 0.5327 0.5493 0.037 Uiso 1 1 calc GR . . . .
H11C H 0.8424 0.4833 0.6300 0.037 Uiso 1 1 calc GR . . . .
C12 C 0.82188(12) 0.33337(13) 1.02140(12) 0.0182(3) Uani 1 1 d . . . . .
C13 C 0.81104(17) 0.25483(15) 1.14075(14) 0.0331(4) Uani 1 1 d . . . . .
H13A H 0.7311 0.2337 1.1752 0.050 Uiso 1 1 calc GR . . . .
H13B H 0.8429 0.2955 1.1830 0.050 Uiso 1 1 calc GR . . . .
H13C H 0.8522 0.1851 1.1404 0.050 Uiso 1 1 calc GR . . . .
C14 C 0.94807(14) 0.36146(16) 0.96759(16) 0.0323(4) Uani 1 1 d . . . . .
H14A H 0.9851 0.2907 0.9629 0.048 Uiso 1 1 calc GR . . . .
H14B H 0.9834 0.3955 1.0126 0.048 Uiso 1 1 calc GR . . . .
H14C H 0.9562 0.4161 0.8930 0.048 Uiso 1 1 calc GR . . . .
C15 C 0.76411(14) 0.44546(14) 1.02598(14) 0.0256(4) Uani 1 1 d . . . . .
H15A H 0.7735 0.4990 0.9507 0.038 Uiso 1 1 calc GR . . . .
H15B H 0.7987 0.4804 1.0709 0.038 Uiso 1 1 calc GR . . . .
H15C H 0.6834 0.4283 1.0593 0.038 Uiso 1 1 calc GR . . . .
C16 C 0.61295(15) -0.24424(13) 1.07068(13) 0.0250(4) Uani 1 1 d . . . . .
H16A H 0.6941 -0.2322 1.0646 0.038 Uiso 1 1 calc GR . . . .
H16B H 0.5942 -0.3266 1.0894 0.038 Uiso 1 1 calc GR . . . .
H16C H 0.5701 -0.2150 1.1289 0.038 Uiso 1 1 calc GR . . . .
C17 C 0.55966(12) -0.24104(12) 0.89578(12) 0.0157(3) Uani 1 1 d . . . . .
C18 C 0.52820(12) -0.18485(12) 0.79602(12) 0.0162(3) Uani 1 1 d . . . . .
H18 H 0.5167 -0.1047 0.7739 0.019 Uiso 1 1 calc R . . . .
C19 C 0.51472(12) -0.25338(12) 0.73092(12) 0.0162(3) Uani 1 1 d . . . . .
C20 C 0.55747(13) -0.41034(13) 0.85944(13) 0.0206(3) Uani 1 1 d . . . . .
H20 H 0.5669 -0.4909 0.8825 0.025 Uiso 1 1 calc R . . . .
C21 C 0.48856(14) -0.27446(14) 0.55345(13) 0.0245(3) Uani 1 1 d . . . . .
H21A H 0.4126 -0.3032 0.5564 0.037 Uiso 1 1 calc GR . . . .
H21B H 0.5365 -0.3396 0.5736 0.037 Uiso 1 1 calc GR . . . .
H21C H 0.5212 -0.2249 0.4782 0.037 Uiso 1 1 calc GR . . . .
C22 C 0.37222(12) -0.07432(12) 0.53627(12) 0.0171(3) Uani 1 1 d . . . . .
H22 H 0.3862 -0.1096 0.4793 0.021 Uiso 1 1 calc R . . . .
C23 C 0.29710(12) 0.02141(12) 0.52762(12) 0.0164(3) Uani 1 1 d . . . . .
C24 C 0.27038(12) 0.07672(13) 0.60955(12) 0.0178(3) Uani 1 1 d . . . . .
C25 C 0.18884(13) 0.16116(13) 0.60304(12) 0.0196(3) Uani 1 1 d . . . . .
C26 C 0.13920(12) 0.18851(13) 0.51096(12) 0.0191(3) Uani 1 1 d . . . . .
H26 H 0.0851 0.2461 0.5049 0.023 Uiso 1 1 calc R . . . .
C27 C 0.16419(12) 0.13625(13) 0.42702(12) 0.0170(3) Uani 1 1 d . . . . .
C28 C 0.24379(12) 0.05284(12) 0.43724(12) 0.0168(3) Uani 1 1 d . . . . .
H28 H 0.2629 0.0159 0.3817 0.020 Uiso 1 1 calc R . . . .
C29 C 0.15579(14) 0.21873(14) 0.69469(13) 0.0247(4) Uani 1 1 d . . . . .
C30 C 0.11150(16) 0.12671(16) 0.80789(14) 0.0342(4) Uani 1 1 d . . . . .
H30A H 0.0446 0.0851 0.8047 0.051 Uiso 1 1 calc GR . . . .
H30B H 0.0913 0.1642 0.8657 0.051 Uiso 1 1 calc GR . . . .
H30C H 0.1705 0.0725 0.8251 0.051 Uiso 1 1 calc GR . . . .
C31 C 0.25863(15) 0.28824(15) 0.69857(14) 0.0300(4) Uani 1 1 d . . . . .
H31A H 0.3193 0.2363 0.7160 0.045 Uiso 1 1 calc GR . . . .
H31B H 0.2368 0.3262 0.7558 0.045 Uiso 1 1 calc GR . . . .
H31C H 0.2853 0.3464 0.6264 0.045 Uiso 1 1 calc GR . . . .
C32 C 0.06004(15) 0.30228(17) 0.67383(15) 0.0341(4) Uani 1 1 d . . . . .
H32A H 0.0844 0.3617 0.6020 0.051 Uiso 1 1 calc GR . . . .
H32B H 0.0425 0.3385 0.7327 0.051 Uiso 1 1 calc GR . . . .
H32C H -0.0075 0.2596 0.6735 0.051 Uiso 1 1 calc GR . . . .
C33 C 0.09922(12) 0.16810(13) 0.33293(12) 0.0188(3) Uani 1 1 d . . . . .
C34 C 0.13245(16) 0.09537(18) 0.25468(16) 0.0390(5) Uani 1 1 d . . . . .
H34A H 0.2139 0.1065 0.2229 0.059 Uiso 1 1 calc GR . . . .
H34B H 0.0910 0.1192 0.1949 0.059 Uiso 1 1 calc GR . . . .
H34C H 0.1137 0.0140 0.2961 0.059 Uiso 1 1 calc GR . . . .
C35 C -0.02803(13) 0.14788(16) 0.38213(14) 0.0303(4) Uani 1 1 d . . . . .
H35A H -0.0449 0.0667 0.4254 0.045 Uiso 1 1 calc GR . . . .
H35B H -0.0692 0.1682 0.3221 0.045 Uiso 1 1 calc GR . . . .
H35C H -0.0514 0.1959 0.4304 0.045 Uiso 1 1 calc GR . . . .
C36 C 0.12537(17) 0.29491(16) 0.26416(15) 0.0388(5) Uani 1 1 d . . . . .
H36A H 0.1001 0.3436 0.3114 0.058 Uiso 1 1 calc GR . . . .
H36B H 0.0857 0.3139 0.2030 0.058 Uiso 1 1 calc GR . . . .
H36C H 0.2070 0.3083 0.2341 0.058 Uiso 1 1 calc GR . . . .

loop_
_atom_site_aniso_label
_atom_site_aniso_U_11
_atom_site_aniso_U_22
_atom_site_aniso_U_33
_atom_site_aniso_U_23
_atom_site_aniso_U_13
_atom_site_aniso_U_12
O1 0.0339(6) 0.0167(5) 0.0202(6) -0.0067(4) -0.0152(5) -0.0003(5)
O2 0.0300(6) 0.0263(6) 0.0196(6) -0.0105(5) -0.0151(5) 0.0114(5)
N1 0.0195(6) 0.0141(6) 0.0174(6) -0.0047(5) -0.0064(5) 0.0017(5)
N2 0.0255(7) 0.0134(6) 0.0172(6) -0.0029(5) -0.0095(5) 0.0003(5)
N3 0.0226(7) 0.0136(6) 0.0203(6) -0.0023(5) -0.0066(5) -0.0001(5)
N4 0.0204(6) 0.0144(6) 0.0236(7) -0.0069(5) -0.0064(5) 0.0013(5)
N5 0.0230(7) 0.0167(6) 0.0190(6) -0.0087(5) -0.0096(5) 0.0047(5)
N6 0.0162(6) 0.0151(6) 0.0182(6) -0.0047(5) -0.0047(5) 0.0004(5)
C1 0.0216(8) 0.0191(7) 0.0164(7) -0.0057(6) -0.0073(6) 0.0032(6)
C2 0.0181(7) 0.0168(7) 0.0186(7) -0.0083(6) -0.0071(6) 0.0031(6)
C3 0.0203(7) 0.0190(7) 0.0173(7) -0.0099(6) -0.0086(6) 0.0037(6)
C4 0.0193(7) 0.0186(7) 0.0158(7) -0.0061(6) -0.0071(6) 0.0044(6)
C5 0.0214(7) 0.0158(7) 0.0193(7) -0.0068(6) -0.0074(6) 0.0014(6)
C6 0.0179(7) 0.0203(8) 0.0181(7) -0.0089(6) -0.0077(6) 0.0022(6)
C7 0.0219(8) 0.0196(7) 0.0164(7) -0.0064(6) -0.0086(6) 0.0033(6)
C8 0.0237(8) 0.0187(7) 0.0153(7) -0.0058(6) -0.0080(6) 0.0013(6)
C9 0.0260(8) 0.0304(9) 0.0194(8) -0.0099(7) -0.0076(7) 0.0027(7)
C10 0.0269(8) 0.0217(8) 0.0178(7) -0.0065(6) -0.0100(6) 0.0036(6)
C11 0.0328(9) 0.0231(8) 0.0176(8) -0.0026(6) -0.0089(7) -0.0040(7)
C12 0.0222(8) 0.0193(7) 0.0177(7) -0.0078(6) -0.0111(6) 0.0017(6)
C13 0.0548(12) 0.0269(9) 0.0242(9) -0.0059(7) -0.0253(8) -0.0044(8)
C14 0.0245(9) 0.0426(11) 0.0412(11) -0.0272(9) -0.0106(8) 0.0004(8)
C15 0.0322(9) 0.0258(8) 0.0259(8) -0.0137(7) -0.0136(7) 0.0062(7)
C16 0.0376(9) 0.0196(8) 0.0186(8) -0.0018(6) -0.0137(7) -0.0021(7)
C17 0.0149(7) 0.0160(7) 0.0161(7) -0.0044(6) -0.0038(6) -0.0010(6)
C18 0.0183(7) 0.0118(7) 0.0194(7) -0.0045(6) -0.0065(6) 0.0020(6)
C19 0.0146(7) 0.0176(7) 0.0170(7) -0.0062(6) -0.0033(6) -0.0005(6)
C20 0.0217(8) 0.0137(7) 0.0260(8) -0.0046(6) -0.0064(6) 0.0000(6)
C21 0.0322(9) 0.0250(8) 0.0235(8) -0.0144(7) -0.0117(7) 0.0064(7)
C22 0.0175(7) 0.0187(7) 0.0161(7) -0.0060(6) -0.0044(6) -0.0020(6)
C23 0.0150(7) 0.0171(7) 0.0159(7) -0.0029(6) -0.0041(6) -0.0026(6)
C24 0.0190(7) 0.0201(7) 0.0142(7) -0.0030(6) -0.0066(6) -0.0006(6)
C25 0.0197(7) 0.0234(8) 0.0170(7) -0.0069(6) -0.0058(6) 0.0019(6)
C26 0.0178(7) 0.0205(8) 0.0185(7) -0.0043(6) -0.0058(6) 0.0019(6)
C27 0.0158(7) 0.0212(7) 0.0129(7) -0.0022(6) -0.0050(6) -0.0034(6)
C28 0.0173(7) 0.0193(7) 0.0131(7) -0.0039(6) -0.0034(6) -0.0033(6)
C29 0.0301(9) 0.0312(9) 0.0175(8) -0.0113(7) -0.0108(7) 0.0127(7)
C30 0.0394(10) 0.0432(11) 0.0195(8) -0.0106(8) -0.0053(8) 0.0125(9)
C31 0.0416(10) 0.0318(9) 0.0270(9) -0.0165(8) -0.0192(8) 0.0116(8)
C32 0.0384(10) 0.0464(11) 0.0270(9) -0.0209(8) -0.0147(8) 0.0229(9)
C33 0.0194(7) 0.0232(8) 0.0142(7) -0.0038(6) -0.0072(6) -0.0018(6)
C34 0.0416(11) 0.0569(13) 0.0340(10) -0.0262(10) -0.0246(9) 0.0165(9)
C35 0.0203(8) 0.0453(11) 0.0222(8) -0.0023(8) -0.0095(7) -0.0018(7)
C36 0.0470(11) 0.0354(10) 0.0297(10) 0.0073(8) -0.0231(9) -0.0143(9)

loop_
_atom_type_symbol
_atom_type_description
_atom_type_scat_dispersion_real
_atom_type_scat_dispersion_imag
_atom_type_scat_source
C C 0.0033 0.0016 'International Tables Vol C Tables 4.2.6.8 and 6.1.1.4'
H H 0.0000 0.0000 'International Tables Vol C Tables 4.2.6.8 and 6.1.1.4'
N N 0.0061 0.0033 'International Tables Vol C Tables 4.2.6.8 and 6.1.1.4'
O O 0.0106 0.0060 'International Tables Vol C Tables 4.2.6.8 and 6.1.1.4'

loop_
_geom_angle_atom_site_label_1
_geom_angle_atom_site_label_2
_geom_angle_atom_site_label_3
_geom_angle
_geom_angle_site_symmetry_1
_geom_angle_site_symmetry_3
_geom_angle_publ_flag
C3 O1 H1 106.3(11) . . ?
C24 O2 H2 106.2(11) . . ?
C1 N1 N2 119.31(12) . . ?
N1 N2 C16 120.31(12) . . ?
N1 N2 C17 116.35(11) . . ?
C17 N2 C16 121.45(12) . . ?
C20 N3 C17 115.20(13) . . ?
C20 N4 C19 114.87(12) . . ?
N6 N5 C19 116.24(11) . . ?
N6 N5 C21 120.75(12) . . ?
C19 N5 C21 121.52(12) . . ?
C22 N6 N5 120.42(12) . . ?
N1 C1 H1A 119.0 . . ?
N1 C1 C2 122.10(13) . . ?
C2 C1 H1A 119.0 . . ?
C3 C2 C1 123.43(13) . . ?
C7 C2 C1 117.12(13) . . ?
C7 C2 C3 119.41(13) . . ?
O1 C3 C2 119.65(13) . . ?
O1 C3 C4 119.51(12) . . ?
C2 C3 C4 120.83(13) . . ?
C3 C4 C8 121.68(12) . . ?
C5 C4 C3 116.64(13) . . ?
C5 C4 C8 121.67(13) . . ?
C4 C5 H5 117.8 . . ?
C4 C5 C6 124.39(14) . . ?
C6 C5 H5 117.8 . . ?
C5 C6 C12 120.34(13) . . ?
C7 C6 C5 116.86(13) . . ?
C7 C6 C12 122.76(13) . . ?
C2 C7 H7 119.1 . . ?
C6 C7 C2 121.85(14) . . ?
C6 C7 H7 119.1 . . ?
C4 C8 C9 110.60(12) . . ?
C4 C8 C10 109.69(12) . . ?
C9 C8 C10 110.43(12) . . ?
C11 C8 C4 112.05(12) . . ?
C11 C8 C9 106.80(13) . . ?
C11 C8 C10 107.18(12) . . ?
C8 C9 H9A 109.5 . . ?
C8 C9 H9B 109.5 . . ?
C8 C9 H9C 109.5 . . ?
H9A C9 H9B 109.5 . . ?
H9A C9 H9C 109.5 . . ?
H9B C9 H9C 109.5 . . ?
C8 C10 H10A 109.5 . . ?
C8 C10 H10B 109.5 . . ?
C8 C10 H10C 109.5 . . ?
H10A C10 H10B 109.5 . . ?
H10A C10 H10C 109.5 . . ?
H10B C10 H10C 109.5 . . ?
C8 C11 H11A 109.5 . . ?
C8 C11 H11B 109.5 . . ?
C8 C11 H11C 109.5 . . ?
H11A C11 H11B 109.5 . . ?
H11A C11 H11C 109.5 . . ?
H11B C11 H11C 109.5 . . ?
C6 C12 C14 109.29(12) . . ?
C6 C12 C15 110.19(12) . . ?
C13 C12 C6 111.90(13) . . ?
C13 C12 C14 108.55(13) . . ?
C13 C12 C15 107.84(13) . . ?
C14 C12 C15 109.02(13) . . ?
C12 C13 H13A 109.5 . . ?
C12 C13 H13B 109.5 . . ?
C12 C13 H13C 109.5 . . ?
H13A C13 H13B 109.5 . . ?
H13A C13 H13C 109.5 . . ?
H13B C13 H13C 109.5 . . ?
C12 C14 H14A 109.5 . . ?
C12 C14 H14B 109.5 . . ?
C12 C14 H14C 109.5 . . ?
H14A C14 H14B 109.5 . . ?
H14A C14 H14C 109.5 . . ?
H14B C14 H14C 109.5 . . ?
C12 C15 H15A 109.5 . . ?
C12 C15 H15B 109.5 . . ?
C12 C15 H15C 109.5 . . ?
H15A C15 H15B 109.5 . . ?
H15A C15 H15C 109.5 . . ?
H15B C15 H15C 109.5 . . ?
N2 C16 H16A 109.5 . . ?
N2 C16 H16B 109.5 . . ?
N2 C16 H16C 109.5 . . ?
H16A C16 H16B 109.5 . . ?
H16A C16 H16C 109.5 . . ?
H16B C16 H16C 109.5 . . ?
N2 C17 C18 122.56(13) . . ?
N3 C17 N2 115.14(12) . . ?
N3 C17 C18 122.29(13) . . ?
C17 C18 H18 122.0 . . ?
C19 C18 C17 116.04(13) . . ?
C19 C18 H18 122.0 . . ?
N4 C19 N5 115.41(12) . . ?
N4 C19 C18 122.71(13) . . ?
N5 C19 C18 121.89(13) . . ?
N3 C20 N4 128.64(14) . . ?
N3 C20 H20 115.7 . . ?
N4 C20 H20 115.7 . . ?
N5 C21 H21A 109.5 . . ?
N5 C21 H21B 109.5 . . ?
N5 C21 H21C 109.5 . . ?
H21A C21 H21B 109.5 . . ?
H21A C21 H21C 109.5 . . ?
H21B C21 H21C 109.5 . . ?
N6 C22 H22 119.2 . . ?
N6 C22 C23 121.66(13) . . ?
C23 C22 H22 119.2 . . ?
C24 C23 C22 122.61(13) . . ?
C24 C23 C28 119.44(13) . . ?
C28 C23 C22 117.79(13) . . ?
O2 C24 C23 119.77(13) . . ?
O2 C24 C25 119.65(13) . . ?
C23 C24 C25 120.57(13) . . ?
C24 C25 C29 120.88(13) . . ?
C26 C25 C24 117.06(14) . . ?
C26 C25 C29 122.05(13) . . ?
C25 C26 H26 117.9 . . ?
C25 C26 C27 124.15(14) . . ?
C27 C26 H26 117.9 . . ?
C26 C27 C33 119.68(13) . . ?
C28 C27 C26 116.93(13) . . ?
C28 C27 C33 123.31(13) . . ?
C23 C28 H28 119.1 . . ?
C27 C28 C23 121.82(14) . . ?
C27 C28 H28 119.1 . . ?
C25 C29 C30 110.15(13) . . ?
C25 C29 C32 111.76(12) . . ?
C31 C29 C25 109.73(13) . . ?
C31 C29 C30 110.57(13) . . ?
C31 C29 C32 107.77(14) . . ?
C32 C29 C30 106.79(14) . . ?
C29 C30 H30A 109.5 . . ?
C29 C30 H30B 109.5 . . ?
C29 C30 H30C 109.5 . . ?
H30A C30 H30B 109.5 . . ?
H30A C30 H30C 109.5 . . ?
H30B C30 H30C 109.5 . . ?
C29 C31 H31A 109.5 . . ?
C29 C31 H31B 109.5 . . ?
C29 C31 H31C 109.5 . . ?
H31A C31 H31B 109.5 . . ?
H31A C31 H31C 109.5 . . ?
H31B C31 H31C 109.5 . . ?
C29 C32 H32A 109.5 . . ?
C29 C32 H32B 109.5 . . ?
C29 C32 H32C 109.5 . . ?
H32A C32 H32B 109.5 . . ?
H32A C32 H32C 109.5 . . ?
H32B C32 H32C 109.5 . . ?
C34 C33 C27 111.66(13) . . ?
C34 C33 C36 107.86(14) . . ?
C35 C33 C27 109.63(12) . . ?
C35 C33 C34 108.26(14) . . ?
C35 C33 C36 109.43(14) . . ?
C36 C33 C27 109.95(12) . . ?
C33 C34 H34A 109.5 . . ?
C33 C34 H34B 109.5 . . ?
C33 C34 H34C 109.5 . . ?
H34A C34 H34B 109.5 . . ?
H34A C34 H34C 109.5 . . ?
H34B C34 H34C 109.5 . . ?
C33 C35 H35A 109.5 . . ?
C33 C35 H35B 109.5 . . ?
C33 C35 H35C 109.5 . . ?
H35A C35 H35B 109.5 . . ?
H35A C35 H35C 109.5 . . ?
H35B C35 H35C 109.5 . . ?
C33 C36 H36A 109.5 . . ?
C33 C36 H36B 109.5 . . ?
C33 C36 H36C 109.5 . . ?
H36A C36 H36B 109.5 . . ?
H36A C36 H36C 109.5 . . ?
H36B C36 H36C 109.5 . . ?

loop_
_geom_bond_atom_site_label_1
_geom_bond_atom_site_label_2
_geom_bond_distance
_geom_bond_site_symmetry_2
_geom_bond_publ_flag
O1 H1 0.944(5) . ?
O1 C3 1.3737(17) . ?
O2 H2 0.945(5) . ?
O2 C24 1.3719(17) . ?
N1 N2 1.3766(17) . ?
N1 C1 1.2912(18) . ?
N2 C16 1.4590(18) . ?
N2 C17 1.3826(18) . ?
N3 C17 1.3518(18) . ?
N3 C20 1.3258(19) . ?
N4 C19 1.3504(18) . ?
N4 C20 1.3306(19) . ?
N5 N6 1.3711(16) . ?
N5 C19 1.3877(18) . ?
N5 C21 1.4551(18) . ?
N6 C22 1.2926(18) . ?
C1 H1A 0.9500 . ?
C1 C2 1.459(2) . ?
C2 C3 1.409(2) . ?
C2 C7 1.401(2) . ?
C3 C4 1.413(2) . ?
C4 C5 1.393(2) . ?
C4 C8 1.543(2) . ?
C5 H5 0.9500 . ?
C5 C6 1.409(2) . ?
C6 C7 1.383(2) . ?
C6 C12 1.5364(19) . ?
C7 H7 0.9500 . ?
C8 C9 1.545(2) . ?
C8 C10 1.547(2) . ?
C8 C11 1.534(2) . ?
C9 H9A 0.9800 . ?
C9 H9B 0.9800 . ?
C9 H9C 0.9800 . ?
C10 H10A 0.9800 . ?
C10 H10B 0.9800 . ?
C10 H10C 0.9800 . ?
C11 H11A 0.9800 . ?
C11 H11B 0.9800 . ?
C11 H11C 0.9800 . ?
C12 C13 1.532(2) . ?
C12 C14 1.537(2) . ?
C12 C15 1.539(2) . ?
C13 H13A 0.9800 . ?
C13 H13B 0.9800 . ?
C13 H13C 0.9800 . ?
C14 H14A 0.9800 . ?
C14 H14B 0.9800 . ?
C14 H14C 0.9800 . ?
C15 H15A 0.9800 . ?
C15 H15B 0.9800 . ?
C15 H15C 0.9800 . ?
C16 H16A 0.9800 . ?
C16 H16B 0.9800 . ?
C16 H16C 0.9800 . ?
C17 C18 1.3968(19) . ?
C18 H18 0.9500 . ?
C18 C19 1.393(2) . ?
C20 H20 0.9500 . ?
C21 H21A 0.9800 . ?
C21 H21B 0.9800 . ?
C21 H21C 0.9800 . ?
C22 H22 0.9500 . ?
C22 C23 1.461(2) . ?
C23 C24 1.407(2) . ?
C23 C28 1.4070(19) . ?
C24 C25 1.412(2) . ?
C25 C26 1.399(2) . ?
C25 C29 1.540(2) . ?
C26 H26 0.9500 . ?
C26 C27 1.402(2) . ?
C27 C28 1.387(2) . ?
C27 C33 1.5398(19) . ?
C28 H28 0.9500 . ?
C29 C30 1.545(2) . ?
C29 C31 1.540(2) . ?
C29 C32 1.544(2) . ?
C30 H30A 0.9800 . ?
C30 H30B 0.9800 . ?
C30 H30C 0.9800 . ?
C31 H31A 0.9800 . ?
C31 H31B 0.9800 . ?
C31 H31C 0.9800 . ?
C32 H32A 0.9800 . ?
C32 H32B 0.9800 . ?
C32 H32C 0.9800 . ?
C33 C34 1.533(2) . ?
C33 C35 1.531(2) . ?
C33 C36 1.533(2) . ?
C34 H34A 0.9800 . ?
C34 H34B 0.9800 . ?
C34 H34C 0.9800 . ?
C35 H35A 0.9800 . ?
C35 H35B 0.9800 . ?
C35 H35C 0.9800 . ?
C36 H36A 0.9800 . ?
C36 H36B 0.9800 . ?
C36 H36C 0.9800 . ?

loop_
_geom_hbond_atom_site_label_D
_geom_hbond_atom_site_label_H
_geom_hbond_atom_site_label_A
_geom_hbond_distance_DH
_geom_hbond_distance_HA
_geom_hbond_distance_DA
_geom_hbond_angle_DHA
_geom_hbond_site_symmetry_A
O1 H1 N1 0.944(5) 1.782(10) 2.6470(16) 150.9(16) .
O2 H2 N6 0.945(5) 1.745(10) 2.6132(16) 151.2(16) .

loop_
_geom_torsion_atom_site_label_1
_geom_torsion_atom_site_label_2
_geom_torsion_atom_site_label_3
_geom_torsion_atom_site_label_4
_geom_torsion
_geom_torsion_site_symmetry_1
_geom_torsion_site_symmetry_2
_geom_torsion_site_symmetry_3
_geom_torsion_site_symmetry_4
_geom_torsion_publ_flag
N3 C17 N2 N1 161.35(12) . . . . ?
N4 C19 N5 N6 154.42(12) . . . . ?
C1 N1 N2 C16 -4.5(2) . . . . ?
C1 N1 N2 C17 -169.06(13) . . . . ?
C2 C1 N1 N2 175.02(13) . . . . ?
C3 C2 C1 N1 -0.2(2) . . . . ?
C3 C4 C8 C9 -58.06(18) . . . . ?
C3 C4 C8 C10 63.99(17) . . . . ?
C3 C4 C8 C11 -177.10(13) . . . . ?
C5 C4 C8 C9 122.26(15) . . . . ?
C5 C4 C8 C10 -115.70(15) . . . . ?
C5 C4 C8 C11 3.2(2) . . . . ?
C5 C6 C12 C13 174.35(14) . . . . ?
C5 C6 C12 C14 -65.39(18) . . . . ?
C5 C6 C12 C15 54.38(18) . . . . ?
C7 C2 C1 N1 -177.70(14) . . . . ?
C7 C6 C12 C13 -7.9(2) . . . . ?
C7 C6 C12 C14 112.40(16) . . . . ?
C7 C6 C12 C15 -127.83(15) . . . . ?
C16 N2 C17 N3 -3.0(2) . . . . ?
C18 C17 N2 N1 -17.6(2) . . . . ?
C18 C17 N2 C16 178.01(14) . . . . ?
C18 C19 N5 N6 -25.8(2) . . . . ?
C18 C19 N5 C21 168.04(14) . . . . ?
C19 N5 N6 C22 -170.12(13) . . . . ?
C21 N5 N6 C22 -3.8(2) . . . . ?
C21 N5 C19 N4 -11.8(2) . . . . ?
C23 C22 N6 N5 173.89(13) . . . . ?
C24 C23 C22 N6 -1.3(2) . . . . ?
C24 C25 C29 C30 -57.82(19) . . . . ?
C24 C25 C29 C31 64.13(18) . . . . ?
C24 C25 C29 C32 -176.37(15) . . . . ?
C26 C25 C29 C30 121.37(16) . . . . ?
C26 C25 C29 C31 -116.67(16) . . . . ?
C26 C25 C29 C32 2.8(2) . . . . ?
C26 C27 C33 C34 -175.71(14) . . . . ?
C26 C27 C33 C35 -55.74(18) . . . . ?
C26 C27 C33 C36 64.61(18) . . . . ?
C28 C23 C22 N6 -176.59(13) . . . . ?
C28 C27 C33 C34 0.8(2) . . . . ?
C28 C27 C33 C35 120.81(16) . . . . ?
C28 C27 C33 C36 -118.84(17) . . . . ?
